data_1503942
loop_
_publ_author_name
'Han, Xiuling'
'Lu, Xiyan'

_publ_section_title
;
 Novel palladium-catalyzed acyloxylation/cyclization of
 2-(3'-alkenyl)indoles.
;
_journal_issue 11
_journal_name_full 'Organic letters'
_journal_page_first 2381
_journal_page_last 2384
_journal_paper_doi 10.1021/ol9007348
_journal_volume 11
_journal_year 2009
_chemical_formula_sum 'C16 H19 N O2'
_chemical_formula_weight 257.32
_chemical_name_systematic
; 
 ? 
;
_space_group_IT_number 2
_symmetry_cell_setting triclinic
_symmetry_space_group_name_Hall '-P 1'
_symmetry_space_group_name_H-M 'P -1'
_atom_sites_solution_hydrogens geom
_atom_sites_solution_primary direct
_atom_sites_solution_secondary difmap
_audit_creation_method SHELXL-97
_cell_angle_alpha 68.924(2)
_cell_angle_beta 77.652(2)
_cell_angle_gamma 84.613(2)
_cell_formula_units_Z 2
_cell_length_a 5.8410(7)
_cell_length_b 10.3833(13)
_cell_length_c 12.1823(15)
_cell_measurement_reflns_used 1984
_cell_measurement_temperature 293(2)
_cell_measurement_theta_max 55.066
_cell_measurement_theta_min 6.463
_cell_volume 673.35(14)
_computing_cell_refinement 'Bruker SMART'
_computing_data_collection 'Bruker SMART'
_computing_data_reduction 'Bruker SHELXTL'
_computing_molecular_graphics 'Bruker SHELXTL'
_computing_publication_material 'Bruker SHELXTL'
_computing_structure_refinement 'SHELXL-97 (Sheldrick, 1997)'
_computing_structure_solution 'SHELXS-97 (Sheldrick, 1990)'
_diffrn_ambient_temperature 293(2)
_diffrn_measured_fraction_theta_full 0.972
_diffrn_measured_fraction_theta_max 0.972
_diffrn_measurement_device_type 'CCD area detector'
_diffrn_measurement_method 'phi and omega scans'
_diffrn_radiation_monochromator graphite
_diffrn_radiation_source 'fine-focus sealed tube'
_diffrn_radiation_type MoK\a
_diffrn_radiation_wavelength 0.71073
_diffrn_reflns_av_R_equivalents 0.0843
_diffrn_reflns_av_sigmaI/netI 0.0651
_diffrn_reflns_limit_h_max 7
_diffrn_reflns_limit_h_min -7
_diffrn_reflns_limit_k_max 13
_diffrn_reflns_limit_k_min -10
_diffrn_reflns_limit_l_max 15
_diffrn_reflns_limit_l_min -11
_diffrn_reflns_number 4029
_diffrn_reflns_theta_full 27.00
_diffrn_reflns_theta_max 27.00
_diffrn_reflns_theta_min 2.10
_exptl_absorpt_coefficient_mu 0.083
_exptl_absorpt_correction_T_max 1.00000
_exptl_absorpt_correction_T_min 0.66432
_exptl_absorpt_correction_type empirical
_exptl_crystal_colour colorless
_exptl_crystal_density_diffrn 1.269
_exptl_crystal_density_method 'not measured'
_exptl_crystal_F_000 276
_exptl_crystal_size_max 0.515
_exptl_crystal_size_mid 0.342
_exptl_crystal_size_min 0.181
_refine_diff_density_max 0.269
_refine_diff_density_min -0.250
_refine_diff_density_rms 0.052
_refine_ls_extinction_coef 0.016(11)
_refine_ls_extinction_expression Fc^*^=kFc[1+0.001xFc^2^\l^3^/sin(2\q)]^-1/4^
_refine_ls_extinction_method SHELXL
_refine_ls_goodness_of_fit_ref 1.036
_refine_ls_hydrogen_treatment mixed
_refine_ls_matrix_type full
_refine_ls_number_parameters 216
_refine_ls_number_reflns 2869
_refine_ls_number_restraints 0
_refine_ls_restrained_S_all 1.036
_refine_ls_R_factor_all 0.0613
_refine_ls_R_factor_gt 0.0533
_refine_ls_shift/su_max 0.068
_refine_ls_shift/su_mean 0.004
_refine_ls_structure_factor_coef Fsqd
_refine_ls_weighting_details 'calc w=1/[\s^2^(Fo^2^)+(0.0955P)^2^+0.0000P] where P=(Fo^2^+2Fc^2^)/3'
_refine_ls_weighting_scheme calc
_refine_ls_wR_factor_gt 0.1461
_refine_ls_wR_factor_ref 0.1528
_reflns_number_gt 2300
_reflns_number_total 2869
_reflns_threshold_expression >2sigma(I)
_cod_data_source_file ol9007348_si_002.cif
_cod_data_source_block cd24350
_cod_depositor_comments
;
The following automatic conversions were performed:

'_symmetry_cell_setting' value 'Triclinic' changed to 'triclinic'
according to /home/saulius/struct/CIF-dictionaries/cif_core.dic
dictionary named 'cif_core.dic' version 2.4.2 from 2011-04-26.

Automatic conversion script
Id: cif_fix_values 1715 2011-07-08 13:25:40Z adriana 
;
_cod_original_sg_symbol_H-M P-1
_cod_database_code 1503942

loop_
_symmetry_equiv_pos_as_xyz
'x, y, z'
'-x, -y, -z'

loop_
_atom_site_label
_atom_site_type_symbol
_atom_site_fract_x
_atom_site_fract_y
_atom_site_fract_z
_atom_site_U_iso_or_equiv
_atom_site_adp_type
_atom_site_occupancy
_atom_site_symmetry_multiplicity
_atom_site_calc_flag
_atom_site_refinement_flags
O1 O 0.01858(17) 0.34691(10) 0.20688(8) 0.0404(3) Uani 1 1 d .
O2 O 0.3032(3) 0.22295(15) 0.13249(11) 0.0712(4) Uani 1 1 d .
N1 N 0.1938(2) 0.75179(12) 0.19352(10) 0.0439(3) Uani 1 1 d .
C1 C -0.0152(3) 0.79667(15) 0.24374(12) 0.0431(4) Uani 1 1 d .
C2 C -0.0995(3) 0.93011(17) 0.23007(16) 0.0558(5) Uani 1 1 d .
C3 C -0.3194(4) 0.94596(19) 0.29151(17) 0.0628(5) Uani 1 1 d .
C4 C -0.4555(4) 0.83272(19) 0.36509(16) 0.0576(5) Uani 1 1 d .
C5 C -0.3729(3) 0.70013(17) 0.37942(13) 0.0459(4) Uani 1 1 d .
C6 C -0.1490(2) 0.68029(14) 0.31945(11) 0.0377(3) Uani 1 1 d .
C7 C -0.0080(2) 0.56243(14) 0.31320(11) 0.0355(3) Uani 1 1 d .
C8 C 0.1971(2) 0.60950(15) 0.23646(12) 0.0384(3) Uani 1 1 d .
C9 C 0.3927(3) 0.52130(16) 0.20228(14) 0.0443(4) Uani 1 1 d .
C10 C 0.3577(3) 0.37280(16) 0.28903(14) 0.0439(4) Uani 1 1 d .
C11 C 0.1083(2) 0.32365(14) 0.31742(12) 0.0380(3) Uani 1 1 d .
C12 C -0.0573(2) 0.41230(14) 0.37612(12) 0.0375(3) Uani 1 1 d .
C13 C 0.1234(3) 0.28802(15) 0.12764(13) 0.0475(4) Uani 1 1 d .
C14 C -0.0159(4) 0.31165(19) 0.03296(16) 0.0658(5) Uani 1 1 d .
H14A H 0.0347 0.3946 -0.0329 0.099 Uiso 1 1 calc R
H14B H -0.1790 0.3208 0.0653 0.099 Uiso 1 1 calc R
H14C H 0.0068 0.2348 0.0053 0.099 Uiso 1 1 calc R
C15 C 0.0849(3) 0.17229(15) 0.39452(14) 0.0501(4) Uani 1 1 d .
H15A H -0.0731 0.1444 0.4057 0.075 Uiso 1 1 calc R
H15B H 0.1221 0.1583 0.4711 0.075 Uiso 1 1 calc R
H15C H 0.1908 0.1183 0.3557 0.075 Uiso 1 1 calc R
C16 C 0.3766(3) 0.83974(19) 0.10680(14) 0.0588(5) Uani 1 1 d .
H16A H 0.3372 0.8704 0.0287 0.088 Uiso 1 1 calc R
H16B H 0.5225 0.7889 0.1056 0.088 Uiso 1 1 calc R
H16C H 0.3912 0.9183 0.1286 0.088 Uiso 1 1 calc R
H1 H -0.008(3) 1.0068(19) 0.1778(16) 0.057(5) Uiso 1 1 d .
H2 H -0.373(4) 1.034(2) 0.2853(19) 0.073(6) Uiso 1 1 d .
H3 H -0.614(3) 0.8422(19) 0.4030(16) 0.066(6) Uiso 1 1 d .
H4 H -0.469(3) 0.6211(19) 0.4310(16) 0.059(5) Uiso 1 1 d .
H5 H 0.547(3) 0.5484(18) 0.2019(14) 0.054(5) Uiso 1 1 d .
H6 H 0.405(3) 0.5239(16) 0.1190(15) 0.046(4) Uiso 1 1 d .
H7 H 0.390(3) 0.3744(17) 0.3641(15) 0.047(4) Uiso 1 1 d .
H8 H 0.476(3) 0.316(2) 0.2542(17) 0.063(5) Uiso 1 1 d .
H9 H -0.222(3) 0.3916(17) 0.3779(14) 0.049(4) Uiso 1 1 d .
H10 H -0.038(3) 0.3838(16) 0.4574(14) 0.039(4) Uiso 1 1 d .

loop_
_atom_site_aniso_label
_atom_site_aniso_U_11
_atom_site_aniso_U_22
_atom_site_aniso_U_33
_atom_site_aniso_U_23
_atom_site_aniso_U_13
_atom_site_aniso_U_12
O1 0.0479(6) 0.0388(6) 0.0371(5) -0.0140(4) -0.0129(4) 0.0004(4)
O2 0.0791(9) 0.0798(10) 0.0646(8) -0.0421(7) -0.0157(7) 0.0226(7)
N1 0.0490(7) 0.0406(7) 0.0394(6) -0.0114(5) -0.0016(5) -0.0135(5)
C1 0.0538(9) 0.0382(8) 0.0387(7) -0.0131(6) -0.0104(6) -0.0054(6)
C2 0.0748(12) 0.0373(9) 0.0549(10) -0.0151(7) -0.0119(8) -0.0052(8)
C3 0.0814(13) 0.0421(10) 0.0674(11) -0.0232(8) -0.0170(10) 0.0102(9)
C4 0.0621(11) 0.0555(10) 0.0554(10) -0.0252(8) -0.0073(8) 0.0121(8)
C5 0.0515(9) 0.0456(9) 0.0394(8) -0.0155(6) -0.0047(6) -0.0010(7)
C6 0.0462(8) 0.0379(7) 0.0308(6) -0.0133(5) -0.0081(5) -0.0025(6)
C7 0.0386(7) 0.0374(7) 0.0310(6) -0.0132(5) -0.0043(5) -0.0037(5)
C8 0.0426(8) 0.0394(7) 0.0340(7) -0.0131(5) -0.0063(5) -0.0069(6)
C9 0.0376(8) 0.0523(9) 0.0423(8) -0.0176(7) -0.0020(6) -0.0066(6)
C10 0.0396(8) 0.0503(9) 0.0429(8) -0.0168(7) -0.0108(6) 0.0033(6)
C11 0.0423(8) 0.0370(7) 0.0340(7) -0.0097(5) -0.0114(5) 0.0013(6)
C12 0.0379(8) 0.0390(8) 0.0329(7) -0.0098(6) -0.0046(5) -0.0036(6)
C13 0.0652(10) 0.0384(8) 0.0394(8) -0.0142(6) -0.0092(7) -0.0031(7)
C14 0.1004(15) 0.0547(10) 0.0524(10) -0.0221(8) -0.0294(10) -0.0027(9)
C15 0.0598(10) 0.0367(8) 0.0464(8) -0.0069(6) -0.0101(7) 0.0036(7)
C16 0.0655(11) 0.0565(10) 0.0478(9) -0.0119(8) 0.0027(8) -0.0263(8)

loop_
_atom_type_symbol
_atom_type_description
_atom_type_scat_dispersion_real
_atom_type_scat_dispersion_imag
_atom_type_scat_source
C C 0.0033 0.0016 'International Tables Vol C Tables 4.2.6.8 and 6.1.1.4'
H H 0.0000 0.0000 'International Tables Vol C Tables 4.2.6.8 and 6.1.1.4'
O O 0.0106 0.0060 'International Tables Vol C Tables 4.2.6.8 and 6.1.1.4'
N N 0.0061 0.0033 'International Tables Vol C Tables 4.2.6.8 and 6.1.1.4'

loop_
_geom_angle_atom_site_label_1
_geom_angle_atom_site_label_2
_geom_angle_atom_site_label_3
_geom_angle
C13 O1 C11 121.07(11)
C1 N1 C8 108.39(11)
C1 N1 C16 125.35(14)
C8 N1 C16 126.23(14)
N1 C1 C2 130.08(14)
N1 C1 C6 108.34(13)
C2 C1 C6 121.58(15)
C3 C2 C1 117.92(16)
C3 C2 H1 121.7(11)
C1 C2 H1 120.3(11)
C2 C3 C4 121.40(17)
C2 C3 H2 118.1(13)
C4 C3 H2 120.4(14)
C5 C4 C3 121.01(17)
C5 C4 H3 116.5(12)
C3 C4 H3 122.3(12)
C4 C5 C6 119.08(16)
C4 C5 H4 120.7(11)
C6 C5 H4 120.2(11)
C5 C6 C1 118.99(14)
C5 C6 C7 134.73(14)
C1 C6 C7 106.27(13)
C8 C7 C6 107.22(12)
C8 C7 C12 122.76(13)
C6 C7 C12 130.02(12)
C7 C8 N1 109.77(13)
C7 C8 C9 125.15(13)
N1 C8 C9 125.07(12)
C8 C9 C10 109.39(12)
C8 C9 H5 115.0(10)
C10 C9 H5 107.5(10)
C8 C9 H6 112.2(9)
C10 C9 H6 109.5(9)
H5 C9 H6 102.9(13)
C11 C10 C9 113.96(12)
C11 C10 H7 106.4(9)
C9 C10 H7 104.6(10)
C11 C10 H8 114.0(12)
C9 C10 H8 106.1(12)
H7 C10 H8 111.5(14)
O1 C11 C15 108.79(11)
O1 C11 C10 111.55(11)
C15 C11 C10 112.43(12)
O1 C11 C12 102.50(10)
C15 C11 C12 110.90(12)
C10 C11 C12 110.23(12)
C7 C12 C11 111.77(11)
C7 C12 H9 111.4(9)
C11 C12 H9 108.7(9)
C7 C12 H10 110.5(9)
C11 C12 H10 107.2(9)
H9 C12 H10 107.1(13)
O2 C13 O1 124.89(14)
O2 C13 C14 124.10(15)
O1 C13 C14 111.00(14)
C13 C14 H14A 109.5
C13 C14 H14B 109.5
H14A C14 H14B 109.5
C13 C14 H14C 109.5
H14A C14 H14C 109.5
H14B C14 H14C 109.5
C11 C15 H15A 109.5
C11 C15 H15B 109.5
H15A C15 H15B 109.5
C11 C15 H15C 109.5
H15A C15 H15C 109.5
H15B C15 H15C 109.5
N1 C16 H16A 109.5
N1 C16 H16B 109.5
H16A C16 H16B 109.5
N1 C16 H16C 109.5
H16A C16 H16C 109.5
H16B C16 H16C 109.5

loop_
_geom_bond_atom_site_label_1
_geom_bond_atom_site_label_2
_geom_bond_distance
O1 C13 1.3350(18)
O1 C11 1.4798(15)
O2 C13 1.195(2)
N1 C1 1.364(2)
N1 C8 1.3784(18)
N1 C16 1.4479(19)
C1 C2 1.390(2)
C1 C6 1.410(2)
C2 C3 1.370(3)
C2 H1 0.946(18)
C3 C4 1.390(3)
C3 H2 0.92(2)
C4 C5 1.377(2)
C4 H3 0.955(19)
C5 C6 1.391(2)
C5 H4 0.973(19)
C6 C7 1.426(2)
C7 C8 1.3604(19)
C7 C12 1.4937(19)
C8 C9 1.480(2)
C9 C10 1.527(2)
C9 H5 0.967(18)
C9 H6 0.992(16)
C10 C11 1.517(2)
C10 H7 0.980(16)
C10 H8 0.993(19)
C11 C15 1.5148(19)
C11 C12 1.518(2)
C12 H9 1.000(17)
C12 H10 0.955(15)
C13 C14 1.487(2)
C14 H14A 0.9600
C14 H14B 0.9600
C14 H14C 0.9600
C15 H15A 0.9600
C15 H15B 0.9600
C15 H15C 0.9600
C16 H16A 0.9600
C16 H16B 0.9600
C16 H16C 0.9600

loop_
_geom_torsion_atom_site_label_1
_geom_torsion_atom_site_label_2
_geom_torsion_atom_site_label_3
_geom_torsion_atom_site_label_4
_geom_torsion
C8 N1 C1 C2 178.97(15)
C16 N1 C1 C2 -2.9(2)
C8 N1 C1 C6 -0.61(15)
C16 N1 C1 C6 177.49(13)
N1 C1 C2 C3 179.67(15)
C6 C1 C2 C3 -0.8(2)
C1 C2 C3 C4 -0.2(3)
C2 C3 C4 C5 0.5(3)
C3 C4 C5 C6 0.3(3)
C4 C5 C6 C1 -1.3(2)
C4 C5 C6 C7 179.47(14)
N1 C1 C6 C5 -178.80(12)
C2 C1 C6 C5 1.6(2)
N1 C1 C6 C7 0.62(15)
C2 C1 C6 C7 -178.99(13)
C5 C6 C7 C8 178.88(15)
C1 C6 C7 C8 -0.41(14)
C5 C6 C7 C12 -2.0(3)
C1 C6 C7 C12 178.75(13)
C6 C7 C8 N1 0.05(15)
C12 C7 C8 N1 -179.19(11)
C6 C7 C8 C9 -178.82(12)
C12 C7 C8 C9 1.9(2)
C1 N1 C8 C7 0.35(15)
C16 N1 C8 C7 -177.73(13)
C1 N1 C8 C9 179.22(13)
C16 N1 C8 C9 1.1(2)
C7 C8 C9 C10 -14.61(19)
N1 C8 C9 C10 166.69(13)
C8 C9 C10 C11 43.82(17)
C13 O1 C11 C15 -64.17(16)
C13 O1 C11 C10 60.43(16)
C13 O1 C11 C12 178.35(11)
C9 C10 C11 O1 52.25(17)
C9 C10 C11 C15 174.78(12)
C9 C10 C11 C12 -60.92(16)
C8 C7 C12 C11 -17.28(18)
C6 C7 C12 C11 163.67(13)
O1 C11 C12 C7 -74.17(13)
C15 C11 C12 C7 169.86(11)
C10 C11 C12 C7 44.68(15)
C11 O1 C13 O2 -6.3(2)
C11 O1 C13 C14 172.55(13)
